data_4029248
loop_
_publ_author_name
'Pellegrino, Sara'
'Contini, Alessandro'
'Gelmi, Maria Luisa'
'Lo Presti, Leonardo'
'Soave, Raffaella'
'Erba, Emanuela'

_publ_section_title
;
 Asymmetric modular synthesis of a semirigid dipeptide mimetic by cascade
 cycloaddition/ring rearrangement and borohydride reduction.
;
_journal_issue 7
_journal_name_full 'The Journal of organic chemistry'
_journal_page_first 3094
_journal_page_last 3102
_journal_paper_doi 10.1021/jo500237j
_journal_volume 79
_journal_year 2014
_chemical_absolute_configuration rmad
_chemical_formula_moiety 'C25 H33 N3 O4 S'
_chemical_formula_sum 'C25 H33 N3 O4 S'
_chemical_formula_weight 471.60
_chemical_name_systematic
;
 ?
;
_space_group_IT_number 4
_symmetry_cell_setting monoclinic
_symmetry_space_group_name_Hall 'P 2yb'
_symmetry_space_group_name_H-M 'P 1 21 1'
_atom_sites_solution_hydrogens geom
_atom_sites_solution_primary direct
_atom_sites_solution_secondary difmap
_audit_creation_method SHELXL-97
_cell_angle_alpha 90.00
_cell_angle_beta 99.58(3)
_cell_angle_gamma 90.00
_cell_formula_units_Z 2
_cell_length_a 6.5888(13)
_cell_length_b 22.383(5)
_cell_length_c 8.7700(18)
_cell_measurement_reflns_used 6704
_cell_measurement_temperature 293(2)
_cell_measurement_theta_max 40.68
_cell_measurement_theta_min 4.71
_cell_volume 1275.3(5)
_computing_cell_refinement 'SAINT+ (Bruker AXS, Madison (USA) 1994-1996)'
_computing_data_collection 'SAINT+ (Bruker AXS, Madison (USA) 1994-1996)'
_computing_structure_refinement 'SHELXL-97 (Sheldrick, 1997)'
_computing_structure_solution 'SHELXS97 (Sheldrick, 1997)'
_diffrn_ambient_temperature 293(2)
_diffrn_measured_fraction_theta_full 0.999
_diffrn_measured_fraction_theta_max 0.999
_diffrn_measurement_device_type 'Bruker AXS APEX CCD area-detector'
_diffrn_measurement_method /w-scan
_diffrn_radiation_monochromator graphite
_diffrn_radiation_source 'fine-focus sealed tube'
_diffrn_radiation_type MoK\a
_diffrn_radiation_wavelength 0.71073
_diffrn_reflns_av_R_equivalents 0.0357
_diffrn_reflns_av_sigmaI/netI 0.0490
_diffrn_reflns_limit_h_max 9
_diffrn_reflns_limit_h_min -9
_diffrn_reflns_limit_k_max 31
_diffrn_reflns_limit_k_min -31
_diffrn_reflns_limit_l_max 12
_diffrn_reflns_limit_l_min -12
_diffrn_reflns_number 31378
_diffrn_reflns_theta_full 29.99
_diffrn_reflns_theta_max 29.99
_diffrn_reflns_theta_min 1.82
_exptl_absorpt_coefficient_mu 0.161
_exptl_absorpt_correction_T_max 0.8623
_exptl_absorpt_correction_T_min 0.8061
_exptl_absorpt_correction_type multi-scan
_exptl_absorpt_process_details 'SADABS; Sheldrick, 2004'
_exptl_crystal_colour colourless
_exptl_crystal_density_diffrn 1.228
_exptl_crystal_density_method 'not measured'
_exptl_crystal_description prism
_exptl_crystal_F_000 504
_exptl_crystal_size_max 0.50
_exptl_crystal_size_mid 0.40
_exptl_crystal_size_min 0.25
_refine_diff_density_max 0.133
_refine_diff_density_min -0.138
_refine_diff_density_rms 0.029
_refine_ls_abs_structure_details 'Flack H D (1983), Acta Cryst. A39, 876-881'
_refine_ls_abs_structure_Flack 0.03(6)
_refine_ls_extinction_coef 0.0060(11)
_refine_ls_extinction_expression Fc^*^=kFc[1+0.001xFc^2^\l^3^/sin(2\q)]^-1/4^
_refine_ls_extinction_method SHELXL
_refine_ls_goodness_of_fit_ref 0.993
_refine_ls_hydrogen_treatment mixed
_refine_ls_matrix_type full
_refine_ls_number_parameters 409
_refine_ls_number_reflns 7418
_refine_ls_number_restraints 1
_refine_ls_restrained_S_all 0.993
_refine_ls_R_factor_all 0.1042
_refine_ls_R_factor_gt 0.0428
_refine_ls_shift/su_max 0.011
_refine_ls_shift/su_mean 0.001
_refine_ls_structure_factor_coef Fsqd
_refine_ls_weighting_details 'calc w=1/[\s^2^(Fo^2^)+(0.0364P)^2^+0.0577P] where P=(Fo^2^+2Fc^2^)/3'
_refine_ls_weighting_scheme calc
_refine_ls_wR_factor_gt 0.0761
_refine_ls_wR_factor_ref 0.0956
_reflns_number_gt 4057
_reflns_number_total 7418
_reflns_threshold_expression >2sigma(I)
_cod_data_source_file jo500237j_si_001.cif
_cod_data_source_block cf38
_cod_depositor_comments
;
The following automatic conversions were performed:

'_symmetry_cell_setting' value 'Monoclinic' changed to 'monoclinic'
according to
/usr/data/users/saulius/automatic-downloads/rss-feeds/ACS/lib/dictionaries/cif_core.dic
dictionary named 'cif_core.dic' version 2.4.2 from 2011-04-26.

Automatic conversion script
Id: cif_fix_values 2281 2013-09-26 08:29:07Z andrius 

 Adding full bibliography for
 ./tmp-cod-update-bibliographies-12971/cifs/4029248.cif.
;
_cod_original_cell_volume 1275.4(4)
_cod_original_sg_symbol_H-M P21
_cod_database_code 4029248

loop_
_symmetry_equiv_pos_as_xyz
'x, y, z'
'-x, y+1/2, -z'

loop_
_atom_site_label
_atom_site_type_symbol
_atom_site_fract_x
_atom_site_fract_y
_atom_site_fract_z
_atom_site_U_iso_or_equiv
_atom_site_adp_type
_atom_site_occupancy
_atom_site_symmetry_multiplicity
_atom_site_calc_flag
_atom_site_refinement_flags
S1 S 0.36985(8) 0.02250(2) 0.77018(7) 0.05988(17) Uani 1 1 d .
O1 O 0.3089(3) -0.01549(7) 0.6394(2) 0.0747(5) Uani 1 1 d .
O2 O 0.5827(2) 0.03349(8) 0.8242(2) 0.0801(5) Uani 1 1 d .
O3 O 0.4320(3) 0.21635(8) 0.8838(3) 0.0941(6) Uani 1 1 d .
O4 O 0.3131(3) 0.30878(7) 0.8839(2) 0.0813(5) Uani 1 1 d .
N1 N 0.2644(3) 0.08666(8) 0.7271(2) 0.0524(5) Uani 1 1 d .
N2 N -0.2723(3) 0.15681(7) 0.46400(19) 0.0531(4) Uani 1 1 d .
N3 N 0.0378(2) 0.17024(7) 0.86445(17) 0.0478(4) Uani 1 1 d .
C1 C -0.5193(3) 0.23973(9) 0.3979(2) 0.0555(6) Uani 1 1 d .
C2 C -0.4805(4) 0.17379(11) 0.3909(3) 0.0672(7) Uani 1 1 d .
C3 C -0.6973(5) 0.26164(15) 0.4393(3) 0.0756(7) Uani 1 1 d .
C4 C -0.5998(6) 0.36134(15) 0.3960(4) 0.0939(10) Uani 1 1 d .
C5 C -0.3845(5) 0.28052(12) 0.3558(4) 0.0799(8) Uani 1 1 d .
C6 C -0.7382(6) 0.32224(16) 0.4375(4) 0.0893(9) Uani 1 1 d .
C7 C -0.4234(6) 0.34061(13) 0.3550(4) 0.0954(10) Uani 1 1 d .
C8 C 0.2629(3) -0.00757(9) 0.9245(3) 0.0545(5) Uani 1 1 d .
C9 C 0.0962(4) -0.04505(11) 0.8970(3) 0.0659(6) Uani 1 1 d .
C10 C 0.3457(4) 0.00704(11) 1.0752(3) 0.0704(7) Uani 1 1 d .
C11 C 0.0136(5) -0.06751(12) 1.0186(4) 0.0785(8) Uani 1 1 d .
C12 C 0.0947(5) -0.05355(11) 1.1697(3) 0.0734(7) Uani 1 1 d .
C13 C 0.2608(5) -0.01630(12) 1.1956(3) 0.0775(7) Uani 1 1 d .
C14 C 0.0078(6) -0.08012(15) 1.3028(4) 0.1112(11) Uani 1 1 d .
H14A H -0.0127 -0.1222 1.2863 0.167 Uiso 1 1 calc R
H14B H -0.1216 -0.0614 1.3097 0.167 Uiso 1 1 calc R
H14C H 0.1021 -0.0736 1.3972 0.167 Uiso 1 1 calc R
C15 C -0.0193(3) 0.15549(9) 0.7008(2) 0.0447(5) Uani 1 1 d .
C16 C 0.0422(3) 0.09192(9) 0.6694(2) 0.0501(5) Uani 1 1 d .
C17 C -0.2419(3) 0.16702(11) 0.6310(2) 0.0516(5) Uani 1 1 d .
C18 C -0.0114(4) 0.07911(11) 0.4980(3) 0.0607(6) Uani 1 1 d .
C19 C -0.2312(4) 0.09436(11) 0.4348(3) 0.0639(6) Uani 1 1 d .
C20 C 0.2919(4) 0.24977(10) 0.8873(3) 0.0586(6) Uani 1 1 d .
C21 C 0.0748(3) 0.23276(9) 0.8990(2) 0.0508(5) Uani 1 1 d .
C22 C 0.5153(5) 0.33213(14) 0.8783(5) 0.1166(12) Uani 1 1 d .
H22A H 0.5104 0.3750 0.8774 0.175 Uiso 1 1 calc R
H22B H 0.5613 0.3181 0.7864 0.175 Uiso 1 1 calc R
H22C H 0.6090 0.3188 0.9676 0.175 Uiso 1 1 calc R
C23 C -0.0801(4) 0.14412(12) 0.9751(3) 0.0640(6) Uani 1 1 d .
C24 C 0.0298(7) 0.24087(14) 1.0637(3) 0.0796(8) Uani 1 1 d .
C25 C -0.0012(6) 0.17933(15) 1.1183(3) 0.0869(9) Uani 1 1 d .
HN1 H 0.294(3) 0.1087(9) 0.799(2) 0.036(6) Uiso 1 1 d .
H2A H -0.587(5) 0.1554(14) 0.437(3) 0.101(10) Uiso 1 1 d .
H2B H -0.493(4) 0.1633(12) 0.280(3) 0.081(8) Uiso 1 1 d .
H3 H -0.786(4) 0.2363(11) 0.472(3) 0.070(7) Uiso 1 1 d .
H4 H -0.627(5) 0.4013(16) 0.394(3) 0.104(10) Uiso 1 1 d .
H5 H -0.266(4) 0.2674(13) 0.335(3) 0.091(10) Uiso 1 1 d .
H6 H -0.855(5) 0.3374(15) 0.465(4) 0.116(12) Uiso 1 1 d .
H7 H -0.307(5) 0.3674(14) 0.340(3) 0.113(10) Uiso 1 1 d .
H9 H 0.047(4) -0.0519(11) 0.802(3) 0.072(8) Uiso 1 1 d .
H10 H 0.462(4) 0.0322(12) 1.090(3) 0.084(8) Uiso 1 1 d .
H11 H -0.098(4) -0.0943(13) 1.002(3) 0.097(9) Uiso 1 1 d .
H13 H 0.322(4) -0.0071(11) 1.301(3) 0.087(8) Uiso 1 1 d .
H15 H 0.065(3) 0.1800(8) 0.646(2) 0.037(5) Uiso 1 1 d .
H16 H -0.032(3) 0.0642(10) 0.731(2) 0.059(6) Uiso 1 1 d .
H17A H -0.341(4) 0.1399(10) 0.681(3) 0.066(6) Uiso 1 1 d .
H17B H -0.281(3) 0.2081(10) 0.648(2) 0.050(6) Uiso 1 1 d .
H18A H 0.082(3) 0.1026(10) 0.440(2) 0.058(6) Uiso 1 1 d .
H18B H 0.016(3) 0.0375(11) 0.483(2) 0.064(6) Uiso 1 1 d .
H19A H -0.320(4) 0.0666(11) 0.483(3) 0.074(7) Uiso 1 1 d .
H19B H -0.254(3) 0.0888(10) 0.323(3) 0.069(7) Uiso 1 1 d .
H21 H -0.009(3) 0.2587(9) 0.829(2) 0.051(6) Uiso 1 1 d .
H23A H -0.250(5) 0.1492(12) 0.952(3) 0.096(8) Uiso 1 1 d .
H23B H -0.054(4) 0.1005(14) 0.982(3) 0.094(9) Uiso 1 1 d .
H24A H -0.116(6) 0.2590(15) 1.052(4) 0.125(12) Uiso 1 1 d .
H24B H 0.131(5) 0.2623(16) 1.116(4) 0.119(13) Uiso 1 1 d .
H25A H -0.082(4) 0.1741(13) 1.200(3) 0.098(9) Uiso 1 1 d .
H25B H 0.148(6) 0.1627(17) 1.161(4) 0.131(12) Uiso 1 1 d .

loop_
_atom_site_aniso_label
_atom_site_aniso_U_11
_atom_site_aniso_U_22
_atom_site_aniso_U_33
_atom_site_aniso_U_23
_atom_site_aniso_U_13
_atom_site_aniso_U_12
S1 0.0562(3) 0.0480(3) 0.0775(4) 0.0048(3) 0.0172(3) 0.0063(3)
O1 0.0957(12) 0.0514(8) 0.0804(12) -0.0059(8) 0.0242(10) 0.0125(9)
O2 0.0480(9) 0.0772(12) 0.1154(13) 0.0183(11) 0.0149(9) 0.0071(8)
O3 0.0562(11) 0.0674(11) 0.158(2) -0.0051(11) 0.0157(11) 0.0087(9)
O4 0.0663(11) 0.0523(10) 0.1214(15) -0.0052(9) 0.0044(10) -0.0018(8)
N1 0.0511(11) 0.0416(10) 0.0644(12) -0.0022(10) 0.0091(9) 0.0002(8)
N2 0.0587(11) 0.0487(10) 0.0474(10) 0.0011(8) -0.0042(8) -0.0051(8)
N3 0.0563(10) 0.0471(9) 0.0396(9) 0.0028(7) 0.0067(8) 0.0018(8)
C1 0.0556(13) 0.0617(14) 0.0451(12) 0.0091(10) -0.0038(10) -0.0057(11)
C2 0.0595(15) 0.0645(15) 0.0696(18) 0.0093(13) -0.0129(14) -0.0088(12)
C3 0.082(2) 0.088(2) 0.0603(15) 0.0015(14) 0.0216(14) -0.0107(17)
C4 0.108(3) 0.063(2) 0.107(2) -0.0085(18) 0.0073(19) 0.011(2)
C5 0.0660(18) 0.0631(17) 0.114(2) 0.0128(15) 0.0251(17) -0.0011(14)
C6 0.091(2) 0.094(2) 0.089(2) -0.0202(18) 0.0311(18) 0.009(2)
C7 0.090(2) 0.0636(19) 0.136(3) 0.0159(17) 0.028(2) -0.0040(17)
C8 0.0556(13) 0.0394(11) 0.0675(15) 0.0026(10) 0.0076(11) 0.0007(10)
C9 0.0743(17) 0.0601(14) 0.0605(16) 0.0020(13) 0.0028(14) -0.0161(12)
C10 0.0726(17) 0.0632(16) 0.0723(18) -0.0053(12) 0.0026(14) -0.0183(13)
C11 0.087(2) 0.0667(17) 0.081(2) -0.0034(14) 0.0117(16) -0.0292(15)
C12 0.101(2) 0.0524(13) 0.0703(17) -0.0041(12) 0.0229(15) -0.0141(14)
C13 0.100(2) 0.0664(15) 0.0636(17) -0.0054(13) 0.0045(16) -0.0147(15)
C14 0.162(3) 0.096(2) 0.085(2) -0.0060(17) 0.046(2) -0.044(2)
C15 0.0487(12) 0.0417(10) 0.0444(11) 0.0014(9) 0.0094(9) -0.0033(9)
C16 0.0493(12) 0.0416(10) 0.0603(13) 0.0035(10) 0.0114(10) -0.0024(9)
C17 0.0517(13) 0.0506(12) 0.0518(13) 0.0018(10) 0.0064(10) 0.0002(11)
C18 0.0688(16) 0.0480(13) 0.0639(15) -0.0088(11) 0.0072(12) -0.0014(12)
C19 0.0748(17) 0.0498(13) 0.0631(16) -0.0060(12) -0.0005(13) -0.0090(12)
C20 0.0556(14) 0.0505(13) 0.0660(14) -0.0068(11) -0.0009(11) 0.0072(11)
C21 0.0545(13) 0.0513(12) 0.0438(12) -0.0016(10) -0.0001(10) 0.0111(10)
C22 0.080(2) 0.083(2) 0.183(4) -0.005(2) 0.011(2) -0.0295(17)
C23 0.0702(17) 0.0760(17) 0.0488(14) 0.0127(12) 0.0181(12) -0.0010(13)
C24 0.103(2) 0.085(2) 0.0521(15) -0.0096(14) 0.0169(16) 0.0054(19)
C25 0.107(3) 0.103(2) 0.0556(16) 0.0027(16) 0.0269(18) -0.0023(19)

loop_
_atom_type_symbol
_atom_type_description
_atom_type_scat_dispersion_real
_atom_type_scat_dispersion_imag
_atom_type_scat_source
C C 0.0033 0.0016 'International Tables Vol C Tables 4.2.6.8 and 6.1.1.4'
H H 0.0000 0.0000 'International Tables Vol C Tables 4.2.6.8 and 6.1.1.4'
N N 0.0061 0.0033 'International Tables Vol C Tables 4.2.6.8 and 6.1.1.4'
O O 0.0106 0.0060 'International Tables Vol C Tables 4.2.6.8 and 6.1.1.4'
S S 0.1246 0.1234 'International Tables Vol C Tables 4.2.6.8 and 6.1.1.4'

loop_
_geom_angle_atom_site_label_1
_geom_angle_atom_site_label_2
_geom_angle_atom_site_label_3
_geom_angle
O2 S1 O1 119.92(11)
O2 S1 N1 106.61(10)
O1 S1 N1 106.78(11)
O2 S1 C8 107.95(11)
O1 S1 C8 107.11(11)
N1 S1 C8 107.99(10)
C20 O4 C22 117.6(2)
C16 N1 S1 121.12(14)
C16 N1 HN1 108.7(14)
S1 N1 HN1 108.9(14)
C19 N2 C17 109.13(18)
C19 N2 C2 111.15(17)
C17 N2 C2 111.12(19)
C21 N3 C15 115.61(15)
C21 N3 C23 109.77(17)
C15 N3 C23 118.91(17)
C5 C1 C3 117.0(2)
C5 C1 C2 121.6(2)
C3 C1 C2 121.3(2)
N2 C2 C1 113.00(19)
N2 C2 H2A 113.6(18)
C1 C2 H2A 105.2(19)
N2 C2 H2B 106.6(15)
C1 C2 H2B 106.6(16)
H2A C2 H2B 112(2)
C1 C3 C6 121.3(3)
C1 C3 H3 119.4(15)
C6 C3 H3 119.2(16)
C7 C4 C6 119.7(3)
C7 C4 H4 121(2)
C6 C4 H4 120(2)
C1 C5 C7 121.9(3)
C1 C5 H5 118.2(19)
C7 C5 H5 119.8(19)
C4 C6 C3 119.9(3)
C4 C6 H6 118(2)
C3 C6 H6 122(2)
C4 C7 C5 120.2(3)
C4 C7 H7 122.6(18)
C5 C7 H7 116.4(18)
C9 C8 C10 119.3(2)
C9 C8 S1 120.69(19)
C10 C8 S1 119.99(18)
C11 C9 C8 119.9(3)
C11 C9 H9 123.7(18)
C8 C9 H9 116.4(18)
C13 C10 C8 119.8(3)
C13 C10 H10 123.1(14)
C8 C10 H10 117.1(14)
C9 C11 C12 121.6(3)
C9 C11 H11 120.8(18)
C12 C11 H11 117.5(18)
C13 C12 C11 118.1(3)
C13 C12 C14 120.7(3)
C11 C12 C14 121.3(3)
C12 C13 C10 121.4(3)
C12 C13 H13 118.9(16)
C10 C13 H13 119.7(16)
C12 C14 H14A 109.5
C12 C14 H14B 109.5
H14A C14 H14B 109.5
C12 C14 H14C 109.5
H14A C14 H14C 109.5
H14B C14 H14C 109.5
N3 C15 C17 115.68(17)
N3 C15 C16 110.95(15)
C17 C15 C16 110.89(17)
N3 C15 H15 106.8(10)
C17 C15 H15 107.3(10)
C16 C15 H15 104.5(10)
N1 C16 C18 112.35(18)
N1 C16 C15 107.06(16)
C18 C16 C15 109.43(18)
N1 C16 H16 108.3(12)
C18 C16 H16 111.4(12)
C15 C16 H16 108.2(12)
N2 C17 C15 109.92(18)
N2 C17 H17A 109.9(12)
C15 C17 H17A 111.4(13)
N2 C17 H17B 107.6(12)
C15 C17 H17B 111.2(12)
H17A C17 H17B 106.7(17)
C19 C18 C16 112.0(2)
C19 C18 H18A 108.9(12)
C16 C18 H18A 110.1(12)
C19 C18 H18B 111.2(13)
C16 C18 H18B 107.7(13)
H18A C18 H18B 106.8(18)
N2 C19 C18 110.49(19)
N2 C19 H19A 112.7(13)
C18 C19 H19A 107.3(14)
N2 C19 H19B 107.3(14)
C18 C19 H19B 108.6(13)
H19A C19 H19B 110(2)
O3 C20 O4 122.6(2)
O3 C20 C21 126.4(2)
O4 C20 C21 111.02(19)
N3 C21 C20 111.19(17)
N3 C21 C24 105.1(2)
C20 C21 C24 111.8(2)
N3 C21 H21 113.3(12)
C20 C21 H21 104.9(12)
C24 C21 H21 110.8(12)
O4 C22 H22A 109.5
O4 C22 H22B 109.5
H22A C22 H22B 109.5
O4 C22 H22C 109.5
H22A C22 H22C 109.5
H22B C22 H22C 109.5
N3 C23 C25 101.4(2)
N3 C23 H23A 117.8(13)
C25 C23 H23A 107.4(14)
N3 C23 H23B 109.2(16)
C25 C23 H23B 115.6(17)
H23A C23 H23B 106(2)
C25 C24 C21 104.7(2)
C25 C24 H24A 102.8(19)
C21 C24 H24A 106.0(18)
C25 C24 H24B 118(2)
C21 C24 H24B 108(2)
H24A C24 H24B 117(3)
C24 C25 C23 105.3(2)
C24 C25 H25A 118.3(17)
C23 C25 H25A 113.4(18)
C24 C25 H25B 106(2)
C23 C25 H25B 106.6(19)
H25A C25 H25B 107(2)

loop_
_geom_bond_atom_site_label_1
_geom_bond_atom_site_label_2
_geom_bond_distance
S1 O2 1.4251(16)
S1 O1 1.4308(17)
S1 N1 1.6126(18)
S1 C8 1.760(2)
O3 C20 1.192(3)
O4 C20 1.329(3)
O4 C22 1.439(3)
N1 C16 1.472(3)
N1 HN1 0.802(19)
N2 C19 1.455(3)
N2 C17 1.462(3)
N2 C2 1.465(3)
N3 C21 1.444(3)
N3 C15 1.460(2)
N3 C23 1.462(3)
C1 C5 1.366(3)
C1 C3 1.375(4)
C1 C2 1.501(3)
C2 H2A 0.96(3)
C2 H2B 0.99(3)
C3 C6 1.382(4)
C3 H3 0.90(3)
C4 C7 1.355(5)
C4 C6 1.356(5)
C4 H4 0.91(3)
C5 C7 1.369(4)
C5 H5 0.88(3)
C6 H6 0.91(3)
C7 H7 1.00(3)
C8 C9 1.371(3)
C8 C10 1.383(3)
C9 C11 1.371(4)
C9 H9 0.85(3)
C10 C13 1.378(4)
C10 H10 0.94(3)
C11 C12 1.379(4)
C11 H11 0.94(3)
C12 C13 1.365(4)
C12 C14 1.506(4)
C13 H13 0.97(3)
C14 H14A 0.9600
C14 H14B 0.9600
C14 H14C 0.9600
C15 C17 1.514(3)
C15 C16 1.517(3)
C15 H15 0.965(18)
C16 C18 1.513(3)
C16 H16 1.00(2)
C17 H17A 1.04(2)
C17 H17B 0.97(2)
C18 C19 1.501(3)
C18 H18A 1.01(2)
C18 H18B 0.96(2)
C19 H19A 0.99(2)
C19 H19B 0.98(3)
C20 C21 1.500(3)
C21 C24 1.533(3)
C21 H21 0.95(2)
C22 H22A 0.9600
C22 H22B 0.9600
C22 H22C 0.9600
C23 C25 1.501(4)
C23 H23A 1.11(3)
C23 H23B 0.99(3)
C24 C25 1.484(4)
C24 H24A 1.03(4)
C24 H24B 0.89(3)
C25 H25A 0.96(3)
C25 H25B 1.06(4)

loop_
_geom_torsion_atom_site_label_1
_geom_torsion_atom_site_label_2
_geom_torsion_atom_site_label_3
_geom_torsion_atom_site_label_4
_geom_torsion
O2 S1 N1 C16 -178.95(18)
O1 S1 N1 C16 51.7(2)
C8 S1 N1 C16 -63.2(2)
C19 N2 C2 C1 -171.5(2)
C17 N2 C2 C1 66.7(3)
C5 C1 C2 N2 48.9(3)
C3 C1 C2 N2 -134.6(2)
C5 C1 C3 C6 0.4(4)
C2 C1 C3 C6 -176.4(3)
C3 C1 C5 C7 0.2(4)
C2 C1 C5 C7 176.9(3)
C7 C4 C6 C3 0.7(5)
C1 C3 C6 C4 -0.8(5)
C6 C4 C7 C5 -0.2(5)
C1 C5 C7 C4 -0.3(5)
O2 S1 C8 C9 -151.95(19)
O1 S1 C8 C9 -21.5(2)
N1 S1 C8 C9 93.1(2)
O2 S1 C8 C10 28.7(2)
O1 S1 C8 C10 159.12(18)
N1 S1 C8 C10 -86.2(2)
C10 C8 C9 C11 0.1(4)
S1 C8 C9 C11 -179.3(2)
C9 C8 C10 C13 0.3(4)
S1 C8 C10 C13 179.6(2)
C8 C9 C11 C12 -0.3(4)
C9 C11 C12 C13 0.1(4)
C9 C11 C12 C14 -177.8(3)
C11 C12 C13 C10 0.2(4)
C14 C12 C13 C10 178.2(3)
C8 C10 C13 C12 -0.4(4)
C21 N3 C15 C17 -79.4(2)
C23 N3 C15 C17 54.5(3)
C21 N3 C15 C16 153.16(17)
C23 N3 C15 C16 -72.9(2)
S1 N1 C16 C18 -81.9(2)
S1 N1 C16 C15 157.98(16)
N3 C15 C16 N1 -55.7(2)
C17 C15 C16 N1 174.34(18)
N3 C15 C16 C18 -177.67(18)
C17 C15 C16 C18 52.3(2)
C19 N2 C17 C15 63.2(2)
C2 N2 C17 C15 -173.89(18)
N3 C15 C17 N2 173.63(16)
C16 C15 C17 N2 -58.9(2)
N1 C16 C18 C19 -170.51(19)
C15 C16 C18 C19 -51.7(3)
C17 N2 C19 C18 -62.3(3)
C2 N2 C19 C18 174.8(2)
C16 C18 C19 N2 57.4(3)
C22 O4 C20 O3 -1.1(4)
C22 O4 C20 C21 177.8(2)
C15 N3 C21 C20 -85.0(2)
C23 N3 C21 C20 137.1(2)
C15 N3 C21 C24 153.9(2)
C23 N3 C21 C24 16.0(3)
O3 C20 C21 N3 -15.4(3)
O4 C20 C21 N3 165.74(18)
O3 C20 C21 C24 101.6(3)
O4 C20 C21 C24 -77.2(3)
C21 N3 C23 C25 -33.0(3)
C15 N3 C23 C25 -169.3(2)
N3 C21 C24 C25 7.9(3)
C20 C21 C24 C25 -112.8(3)
C21 C24 C25 C23 -28.1(4)
N3 C23 C25 C24 37.0(3)
